data_1518516
loop_
_publ_author_name
'Asiri, Abdullah M.'
'Heller, Harry G.'
'Hughes, David S.'
'Hursthouse, Michael B.'
'Kendrick, John'
'Leusen, Frank Jj'
'Montis, Riccardo'

_publ_section_title
;
 A mechanophysical phase transition provides a dramatic example of colour
 polymorphism: the tribochromism of a substituted
 tri(methylene)tetrahydrofuran-2-one.
;
_journal_issue 1
_journal_name_full 'Chemistry Central journal'
_journal_page_first 70
_journal_paper_doi 10.1186/s13065-014-0070-3
_journal_volume 8
_journal_year 2014
_chemical_formula_sum 'C27 H20 N2 O2'
_chemical_formula_weight 404.45
_chemical_name_common TriboIIIb
_chemical_name_systematic
;
 ?
;
_space_group_IT_number 15
_symmetry_cell_setting monoclinic
_symmetry_space_group_name_Hall '-C 2yc'
_symmetry_space_group_name_H-M 'C 1 2/c 1'
_atom_sites_solution_hydrogens geom
_atom_sites_solution_primary direct
_atom_sites_solution_secondary difmap
_audit_creation_method SHELXL-97
_cell_angle_alpha 90.00
_cell_angle_beta 99.060(18)
_cell_angle_gamma 90.00
_cell_formula_units_Z 8
_cell_length_a 20.349(2)
_cell_length_b 10.095(2)
_cell_length_c 21.338(2)
_cell_measurement_temperature 293(2)
_cell_volume 4328.6(11)
_computing_structure_refinement 'SHELXL-97 (Sheldrick, 2008)'
_diffrn_ambient_temperature 293(2)
_diffrn_measured_fraction_theta_full 0.878
_diffrn_measured_fraction_theta_max 0.878
_diffrn_measurement_device_type 'FAST TV Area Detector'
_diffrn_radiation_monochromator graphite
_diffrn_radiation_source 'FR591 Rotating Anode'
_diffrn_radiation_type MoK\a
_diffrn_radiation_wavelength 0.71069
_diffrn_reflns_av_R_equivalents 0.0704
_diffrn_reflns_av_sigmaI/netI 0.2364
_diffrn_reflns_limit_h_max 25
_diffrn_reflns_limit_h_min -27
_diffrn_reflns_limit_k_max 13
_diffrn_reflns_limit_k_min -10
_diffrn_reflns_limit_l_max 22
_diffrn_reflns_limit_l_min -29
_diffrn_reflns_number 10819
_diffrn_reflns_theta_full 29.92
_diffrn_reflns_theta_max 29.92
_diffrn_reflns_theta_min 2.26
_exptl_absorpt_coefficient_mu 0.079
_exptl_crystal_colour red
_exptl_crystal_density_diffrn 1.241
_exptl_crystal_density_method 'not measured'
_exptl_crystal_F_000 1696
_refine_diff_density_max 0.715
_refine_diff_density_min -0.195
_refine_diff_density_rms 0.042
_refine_ls_extinction_coef 0.0147(11)
_refine_ls_extinction_expression Fc^*^=kFc[1+0.001xFc^2^\l^3^/sin(2\q)]^-1/4^
_refine_ls_extinction_method SHELXL
_refine_ls_goodness_of_fit_ref 0.594
_refine_ls_hydrogen_treatment mixed
_refine_ls_matrix_type full
_refine_ls_number_parameters 282
_refine_ls_number_reflns 5498
_refine_ls_number_restraints 0
_refine_ls_restrained_S_all 0.594
_refine_ls_R_factor_all 0.1348
_refine_ls_R_factor_gt 0.0616
_refine_ls_shift/su_max 0.001
_refine_ls_shift/su_mean 0.000
_refine_ls_structure_factor_coef Fsqd
_refine_ls_weighting_details 'calc w=1/[\s^2^(Fo^2^)+(0.0000P)^2^+0.0000P] where P=(Fo^2^+2Fc^2^)/3'
_refine_ls_weighting_scheme calc
_refine_ls_wR_factor_gt 0.1593
_refine_ls_wR_factor_ref 0.2199
_reflns_number_gt 1708
_reflns_number_total 5498
_reflns_threshold_expression >2\s(I)
_cod_data_source_file 1283497142137493_add5.cif
_cod_data_source_block s92
_cod_original_cell_volume 4328.6(10)
_cod_original_sg_symbol_H-M C2/c
_cod_database_code 1518516

loop_
_symmetry_equiv_pos_as_xyz
'x, y, z'
'x, -y, z+1/2'
'x+1/2, y+1/2, z'
'x+1/2, -y+1/2, z+1/2'
'-x, -y, -z'
'-x, y, -z-1/2'
'-x+1/2, -y+1/2, -z'
'-x+1/2, y+1/2, -z-1/2'

loop_
_atom_site_label
_atom_site_type_symbol
_atom_site_fract_x
_atom_site_fract_y
_atom_site_fract_z
_atom_site_U_iso_or_equiv
_atom_site_adp_type
_atom_site_occupancy
_atom_site_symmetry_multiplicity
_atom_site_calc_flag
_atom_site_refinement_flags
C1 C 0.16779(13) 0.5105(3) -0.01452(13) 0.0502(7) Uani 1 1 d .
C2 C 0.27476(12) 0.4683(2) -0.02723(12) 0.0425(6) Uani 1 1 d .
C3 C 0.24615(12) 0.5418(2) -0.08309(12) 0.0399(5) Uani 1 1 d .
C4 C 0.17765(12) 0.5713(2) -0.07465(12) 0.0410(6) Uani 1 1 d .
C5 C 0.33076(13) 0.3919(3) -0.00952(14) 0.0500(7) Uani 1 1 d .
C6 C 0.33614(13) 0.3187(3) 0.04798(15) 0.0523(7) Uani 1 1 d .
C7 C 0.38156(17) 0.3654(3) -0.04590(18) 0.0712(10) Uani 1 1 d .
C8 C 0.27554(12) 0.5644(2) -0.13702(12) 0.0419(6) Uani 1 1 d .
C9 C 0.34725(13) 0.5953(3) -0.13078(14) 0.0522(7) Uani 1 1 d .
C10 C 0.37675(15) 0.6772(3) -0.08168(16) 0.0629(8) Uani 1 1 d .
H10 H 0.3517 0.7082 -0.0518 0.076 Uiso 1 1 calc R
C11 C 0.44287(18) 0.7128(4) -0.0770(2) 0.0898(12) Uani 1 1 d .
H11 H 0.4621 0.7660 -0.0435 0.108 Uiso 1 1 calc R
C12 C 0.4796(2) 0.6717(5) -0.1201(3) 0.1051(15) Uani 1 1 d .
H12 H 0.5238 0.6976 -0.1165 0.126 Uiso 1 1 calc R
C13 C 0.4527(2) 0.5923(5) -0.1691(2) 0.1046(15) Uani 1 1 d .
H13 H 0.4788 0.5639 -0.1986 0.126 Uiso 1 1 calc R
C14 C 0.38531(17) 0.5530(4) -0.17526(18) 0.0812(11) Uani 1 1 d .
H14 H 0.3668 0.4993 -0.2088 0.097 Uiso 1 1 calc R
C15 C 0.23611(13) 0.5604(3) -0.20111(13) 0.0452(6) Uani 1 1 d .
C16 C 0.25146(16) 0.6387(3) -0.25025(14) 0.0619(8) Uani 1 1 d .
H16 H 0.2866 0.6983 -0.2422 0.074 Uiso 1 1 calc R
C17 C 0.21615(18) 0.6305(4) -0.31043(16) 0.0775(10) Uani 1 1 d .
H17 H 0.2272 0.6850 -0.3424 0.093 Uiso 1 1 calc R
C18 C 0.16494(18) 0.5426(4) -0.32351(16) 0.0775(10) Uani 1 1 d .
H18 H 0.1412 0.5364 -0.3644 0.093 Uiso 1 1 calc R
C19 C 0.14864(17) 0.4631(3) -0.27577(16) 0.0669(9) Uani 1 1 d .
H19 H 0.1136 0.4034 -0.2846 0.080 Uiso 1 1 calc R
C20 C 0.18352(14) 0.4711(3) -0.21525(14) 0.0514(7) Uani 1 1 d .
H20 H 0.1720 0.4167 -0.1835 0.062 Uiso 1 1 calc R
C21 C 0.13475(13) 0.6637(3) -0.10386(13) 0.0470(6) Uani 1 1 d .
C22 C 0.06333(15) 0.6666(3) -0.09747(15) 0.0626(9) Uani 1 1 d .
H22 H 0.0489 0.7450 -0.0762 0.075 Uiso 1 1 calc R
C24 C 0.02346(17) 0.5447(4) -0.0928(2) 0.0874(12) Uani 1 1 d .
H24A H 0.0466 0.4605 -0.0906 0.105 Uiso 1 1 calc R
H24B H -0.0125 0.5494 -0.0679 0.105 Uiso 1 1 calc R
C25 C 0.01484(18) 0.6168(5) -0.1538(2) 0.0992(14) Uani 1 1 d .
H25A H -0.0261 0.6661 -0.1660 0.119 Uiso 1 1 calc R
H25B H 0.0331 0.5770 -0.1887 0.119 Uiso 1 1 calc R
C23 C 0.15810(19) 0.7701(3) -0.14263(17) 0.0727(11) Uani 1 1 d .
H23 H 0.2067 0.7742 -0.1379 0.087 Uiso 1 1 calc R
C26 C 0.1272(2) 0.9032(3) -0.1484(2) 0.0948(14) Uani 1 1 d .
H26A H 0.1563 0.9798 -0.1454 0.114 Uiso 1 1 calc R
H26B H 0.0859 0.9158 -0.1318 0.114 Uiso 1 1 calc R
C27 C 0.1267(3) 0.8106(5) -0.2046(3) 0.134(2) Uani 1 1 d .
H27A H 0.0849 0.7688 -0.2220 0.161 Uiso 1 1 calc R
H27B H 0.1551 0.8326 -0.2356 0.161 Uiso 1 1 calc R
N1 N 0.34238(14) 0.2583(3) 0.09382(14) 0.0708(8) Uani 1 1 d .
N2 N 0.42353(19) 0.3328(4) -0.0712(2) 0.1257(16) Uani 1 1 d .
O1 O 0.22994(9) 0.45814(19) 0.01370(9) 0.0521(5) Uani 1 1 d .
O2 O 0.12319(10) 0.5044(2) 0.01544(11) 0.0748(7) Uani 1 1 d .

loop_
_atom_site_aniso_label
_atom_site_aniso_U_11
_atom_site_aniso_U_22
_atom_site_aniso_U_33
_atom_site_aniso_U_23
_atom_site_aniso_U_13
_atom_site_aniso_U_12
C1 0.0454(15) 0.0640(17) 0.0430(16) 0.0073(12) 0.0133(12) 0.0126(12)
C2 0.0381(13) 0.0535(15) 0.0368(14) -0.0027(11) 0.0084(11) 0.0019(10)
C3 0.0421(13) 0.0446(14) 0.0338(13) -0.0027(10) 0.0082(10) 0.0025(10)
C4 0.0405(13) 0.0474(14) 0.0368(14) 0.0001(10) 0.0111(10) 0.0044(10)
C5 0.0468(15) 0.0548(16) 0.0476(16) 0.0030(12) 0.0049(12) 0.0071(12)
C6 0.0449(15) 0.0546(17) 0.0552(18) 0.0031(13) 0.0013(13) 0.0075(12)
C7 0.064(2) 0.074(2) 0.080(2) 0.0174(18) 0.0251(18) 0.0273(16)
C8 0.0413(14) 0.0470(14) 0.0385(14) -0.0001(10) 0.0093(11) 0.0021(10)
C9 0.0431(15) 0.0696(18) 0.0456(16) 0.0065(13) 0.0120(12) 0.0027(12)
C10 0.0495(17) 0.075(2) 0.063(2) 0.0050(16) 0.0032(15) -0.0090(14)
C11 0.053(2) 0.114(3) 0.099(3) 0.011(2) -0.001(2) -0.0203(19)
C12 0.052(2) 0.160(4) 0.102(4) 0.018(3) 0.008(2) -0.011(2)
C13 0.061(2) 0.179(5) 0.083(3) 0.017(3) 0.041(2) 0.014(3)
C14 0.0538(19) 0.133(3) 0.061(2) -0.002(2) 0.0229(17) 0.0068(19)
C15 0.0472(15) 0.0536(15) 0.0365(14) -0.0029(11) 0.0119(11) 0.0006(11)
C16 0.0636(19) 0.080(2) 0.0439(17) 0.0085(15) 0.0151(15) -0.0091(15)
C17 0.077(2) 0.117(3) 0.0400(18) 0.0176(18) 0.0121(17) 0.000(2)
C18 0.076(2) 0.118(3) 0.0371(18) -0.0050(18) 0.0031(16) 0.009(2)
C19 0.068(2) 0.078(2) 0.052(2) -0.0145(16) 0.0002(16) -0.0068(16)
C20 0.0575(17) 0.0529(16) 0.0448(16) -0.0030(12) 0.0113(13) -0.0011(12)
C21 0.0511(15) 0.0528(16) 0.0389(15) 0.0009(11) 0.0127(12) 0.0127(11)
C22 0.0545(18) 0.080(2) 0.056(2) 0.0090(16) 0.0200(15) 0.0258(15)
C24 0.050(2) 0.120(3) 0.095(3) 0.015(2) 0.021(2) 0.0043(19)
C25 0.052(2) 0.171(4) 0.072(3) 0.015(3) 0.0016(19) 0.004(2)
C23 0.099(3) 0.0605(19) 0.067(2) 0.0211(16) 0.041(2) 0.0360(17)
C26 0.117(3) 0.051(2) 0.125(4) 0.004(2) 0.044(3) 0.0210(19)
C27 0.179(6) 0.114(4) 0.108(4) 0.039(3) 0.014(4) 0.040(4)
N1 0.0709(18) 0.0696(18) 0.070(2) 0.0189(14) 0.0055(15) 0.0086(13)
N2 0.110(3) 0.130(3) 0.156(4) 0.040(3) 0.078(3) 0.066(2)
O1 0.0475(11) 0.0716(13) 0.0383(11) 0.0105(9) 0.0105(8) 0.0131(9)
O2 0.0591(13) 0.1145(18) 0.0577(14) 0.0272(13) 0.0303(11) 0.0265(12)

loop_
_atom_type_symbol
_atom_type_description
_atom_type_scat_dispersion_real
_atom_type_scat_dispersion_imag
_atom_type_scat_source
C C 0.0033 0.0016 'International Tables Vol C Tables 4.2.6.8 and 6.1.1.4'
H H 0.0000 0.0000 'International Tables Vol C Tables 4.2.6.8 and 6.1.1.4'
N N 0.0061 0.0033 'International Tables Vol C Tables 4.2.6.8 and 6.1.1.4'
O O 0.0106 0.0060 'International Tables Vol C Tables 4.2.6.8 and 6.1.1.4'

loop_
_geom_angle_atom_site_label_1
_geom_angle_atom_site_label_2
_geom_angle_atom_site_label_3
_geom_angle
O2 C1 O1 117.2(2)
O2 C1 C4 135.5(3)
O1 C1 C4 107.0(2)
O1 C2 C5 113.0(2)
O1 C2 C3 110.1(2)
C5 C2 C3 136.1(2)
C8 C3 C2 126.4(2)
C8 C3 C4 127.4(2)
C2 C3 C4 105.7(2)
C21 C4 C3 129.6(2)
C21 C4 C1 121.5(2)
C3 C4 C1 106.7(2)
C2 C5 C7 126.9(3)
C2 C5 C6 118.4(2)
C7 C5 C6 114.4(2)
N1 C6 C5 177.8(3)
N2 C7 C5 172.9(4)
C3 C8 C15 121.3(2)
C3 C8 C9 120.3(2)
C15 C8 C9 118.4(2)
C14 C9 C10 118.5(3)
C14 C9 C8 121.6(3)
C10 C9 C8 119.7(3)
C11 C10 C9 120.5(3)
C12 C11 C10 120.8(4)
C11 C12 C13 120.7(4)
C12 C13 C14 120.2(4)
C9 C14 C13 119.2(4)
C16 C15 C20 117.4(3)
C16 C15 C8 122.1(2)
C20 C15 C8 120.4(2)
C17 C16 C15 121.7(3)
C18 C17 C16 120.1(3)
C17 C18 C19 119.5(3)
C20 C19 C18 120.8(3)
C19 C20 C15 120.4(3)
C4 C21 C23 121.0(3)
C4 C21 C22 122.7(2)
C23 C21 C22 116.3(3)
C21 C22 C24 122.9(3)
C21 C22 C25 116.5(3)
C24 C22 C25 58.9(3)
C25 C24 C22 61.5(2)
C24 C25 C22 59.5(2)
C27 C23 C21 125.9(4)
C27 C23 C26 62.8(3)
C21 C23 C26 122.4(3)
C23 C26 C27 57.1(2)
C23 C27 C26 60.1(3)
C2 O1 C1 110.1(2)

loop_
_geom_bond_atom_site_label_1
_geom_bond_atom_site_label_2
_geom_bond_distance
C1 O2 1.191(3)
C1 O1 1.415(3)
C1 C4 1.464(4)
C2 O1 1.362(3)
C2 C5 1.379(3)
C2 C3 1.447(3)
C3 C8 1.397(3)
C3 C4 1.464(3)
C4 C21 1.360(3)
C5 C7 1.413(4)
C5 C6 1.421(4)
C6 N1 1.143(4)
C7 N2 1.129(4)
C8 C15 1.473(4)
C8 C9 1.478(3)
C9 C14 1.384(4)
C9 C10 1.394(4)
C10 C11 1.381(4)
C11 C12 1.338(6)
C12 C13 1.362(6)
C13 C14 1.414(5)
C15 C16 1.387(4)
C15 C20 1.395(4)
C16 C17 1.372(4)
C17 C18 1.364(5)
C18 C19 1.378(5)
C19 C20 1.374(4)
C21 C23 1.479(4)
C21 C22 1.481(4)
C22 C24 1.486(5)
C22 C25 1.516(5)
C24 C25 1.477(5)
C23 C27 1.434(6)
C23 C26 1.480(4)
C26 C27 1.520(6)

loop_
_geom_torsion_atom_site_label_1
_geom_torsion_atom_site_label_2
_geom_torsion_atom_site_label_3
_geom_torsion_atom_site_label_4
_geom_torsion
O1 C2 C3 C8 -175.4(2)
C5 C2 C3 C8 -6.7(5)
O1 C2 C3 C4 -2.8(3)
C5 C2 C3 C4 165.9(3)
C8 C3 C4 C21 -25.9(4)
C2 C3 C4 C21 161.5(3)
C8 C3 C4 C1 171.0(3)
C2 C3 C4 C1 -1.5(3)
O2 C1 C4 C21 14.3(5)
O1 C1 C4 C21 -159.7(2)
O2 C1 C4 C3 179.0(4)
O1 C1 C4 C3 5.0(3)
O1 C2 C5 C7 170.2(3)
C3 C2 C5 C7 1.7(6)
O1 C2 C5 C6 -2.3(4)
C3 C2 C5 C6 -170.7(3)
C2 C5 C6 N1 177(100)
C7 C5 C6 N1 4(9)
C2 C5 C7 N2 -157(4)
C6 C5 C7 N2 16(4)
C2 C3 C8 C15 140.7(3)
C4 C3 C8 C15 -30.3(4)
C2 C3 C8 C9 -40.3(4)
C4 C3 C8 C9 148.6(3)
C3 C8 C9 C14 145.9(3)
C15 C8 C9 C14 -35.1(4)
C3 C8 C9 C10 -39.0(4)
C15 C8 C9 C10 140.0(3)
C14 C9 C10 C11 -1.3(5)
C8 C9 C10 C11 -176.6(3)
C9 C10 C11 C12 1.3(6)
C10 C11 C12 C13 -0.9(7)
C11 C12 C13 C14 0.4(8)
C10 C9 C14 C13 0.9(5)
C8 C9 C14 C13 176.1(3)
C12 C13 C14 C9 -0.4(7)
C3 C8 C15 C16 148.4(3)
C9 C8 C15 C16 -30.6(4)
C3 C8 C15 C20 -35.1(4)
C9 C8 C15 C20 145.9(3)
C20 C15 C16 C17 0.7(5)
C8 C15 C16 C17 177.3(3)
C15 C16 C17 C18 -0.8(5)
C16 C17 C18 C19 0.6(6)
C17 C18 C19 C20 -0.2(5)
C18 C19 C20 C15 0.1(5)
C16 C15 C20 C19 -0.4(4)
C8 C15 C20 C19 -177.0(3)
C3 C4 C21 C23 -12.0(4)
C1 C4 C21 C23 148.9(3)
C3 C4 C21 C22 169.8(3)
C1 C4 C21 C22 -29.3(4)
C4 C21 C22 C24 -35.6(5)
C23 C21 C22 C24 146.2(3)
C4 C21 C22 C25 -104.2(4)
C23 C21 C22 C25 77.5(4)
C21 C22 C24 C25 -103.3(4)
C21 C22 C25 C24 114.2(3)
C4 C21 C23 C27 133.3(4)
C22 C21 C23 C27 -48.4(5)
C4 C21 C23 C26 -148.7(4)
C22 C21 C23 C26 29.6(5)
C21 C23 C26 C27 -117.1(5)
C21 C23 C27 C26 111.8(4)
C5 C2 O1 C1 -165.3(2)
C3 C2 O1 C1 6.1(3)
O2 C1 O1 C2 177.8(3)
C4 C1 O1 C2 -6.9(3)
